data_7051264
loop_
_publ_author_name
'Christopher Pigge, F.'
'Zheng, Zhanmiao'
'Rath, Nigam P.'

_publ_section_title
;
 1,3,5-Triaroylbenzenes as versatile inclusion hosts via
 C--H&#x00B7;&#x00B7;&#x00B7;O hydrogen bonding
;
_journal_issue 4
_journal_name_full 'New Journal of Chemistry'
_journal_page_first 183
_journal_paper_doi 10.1039/a910190j
_journal_volume 24
_journal_year 2000
_chemical_formula_moiety 'C27 H15 N3 O9 . C H2 Cl2'
_chemical_formula_sum 'C28 H17 Cl2 N3 O9'
_chemical_formula_weight 610.35
_chemical_name_systematic
;
 ?
;
_space_group_IT_number 2
_symmetry_cell_setting triclinic
_symmetry_space_group_name_Hall '-P 1'
_symmetry_space_group_name_H-M 'P -1'
_atom_sites_solution_hydrogens geom
_atom_sites_solution_primary direct
_atom_sites_solution_secondary difmap
_audit_creation_method SHELXL-97
_cell_angle_alpha 83.177(1)
_cell_angle_beta 84.037(1)
_cell_angle_gamma 73.265(1)
_cell_formula_units_Z 2
_cell_length_a 9.7093(1)
_cell_length_b 10.3943(2)
_cell_length_c 14.4467(2)
_cell_measurement_reflns_used 8192
_cell_measurement_temperature 213(2)
_cell_measurement_theta_max 25.5
_cell_measurement_theta_min 2.0
_cell_volume 1382.62(4)
_computing_cell_refinement 'Bruker SMART'
_computing_data_collection 'Bruker SMART'
_computing_data_reduction 'Bruker SAINT'
_computing_molecular_graphics 'Bruker SHELXTL'
_computing_publication_material 'Bruker SHELXTL'
_computing_structure_refinement 'SHELXTL (Sheldrick, 1999)'
_computing_structure_solution 'SHELXTL (Sheldrick, 1999)'
_diffrn_ambient_temperature 213(2)
_diffrn_measured_fraction_theta_full 0.994
_diffrn_measured_fraction_theta_max 0.994
_diffrn_measurement_device_type 'CCD area detector'
_diffrn_measurement_method 'phi and omega scans'
_diffrn_radiation_monochromator graphite
_diffrn_radiation_source 'long-fine-focus sealed tube'
_diffrn_radiation_type MoK\a
_diffrn_radiation_wavelength 0.71073
_diffrn_reflns_av_R_equivalents 0.051
_diffrn_reflns_av_sigmaI/netI 0.0387
_diffrn_reflns_limit_h_max 11
_diffrn_reflns_limit_h_min -11
_diffrn_reflns_limit_k_max 12
_diffrn_reflns_limit_k_min -12
_diffrn_reflns_limit_l_max 17
_diffrn_reflns_limit_l_min -17
_diffrn_reflns_number 18778
_diffrn_reflns_theta_full 25.50
_diffrn_reflns_theta_max 25.50
_diffrn_reflns_theta_min 2.05
_exptl_absorpt_coefficient_mu 0.295
_exptl_absorpt_correction_T_max 0.9488
_exptl_absorpt_correction_T_min 0.9089
_exptl_absorpt_correction_type none
_exptl_crystal_colour 'light yellow'
_exptl_crystal_density_diffrn 1.466
_exptl_crystal_density_meas ?
_exptl_crystal_density_method 'not measured'
_exptl_crystal_description rectangular
_exptl_crystal_F_000 624
_exptl_crystal_size_max 0.33
_exptl_crystal_size_mid 0.26
_exptl_crystal_size_min 0.18
_refine_diff_density_max 0.559
_refine_diff_density_min -0.806
_refine_diff_density_rms 0.073
_refine_ls_extinction_method none
_refine_ls_goodness_of_fit_ref 1.024
_refine_ls_hydrogen_treatment noref
_refine_ls_matrix_type full
_refine_ls_number_parameters 379
_refine_ls_number_reflns 5130
_refine_ls_number_restraints 0
_refine_ls_restrained_S_all 1.024
_refine_ls_R_factor_all 0.1030
_refine_ls_R_factor_gt 0.0665
_refine_ls_shift/su_max 0.000
_refine_ls_shift/su_mean 0.000
_refine_ls_structure_factor_coef Fsqd
_refine_ls_weighting_details 'calc w=1/[\s^2^(Fo^2^)+(0.1305P)^2^+1.1455P] where P=(Fo^2^+2Fc^2^)/3'
_refine_ls_weighting_scheme calc
_refine_ls_wR_factor_gt 0.1956
_refine_ls_wR_factor_ref 0.2276
_reflns_number_gt 3372
_reflns_number_total 5130
_reflns_threshold_expression >2sigma(I)
_cod_data_source_file a910190j.txt
_cod_data_source_block p11399
_cod_depositor_comments
;
The following automatic conversions were performed:
'_symmetry_cell_setting' value 'Triclinic' changed to 'triclinic'
according to '/home/saulius/struct/CIF-dictionaries/cif_core.dic'
dictionary named 'cif_core.dic' version 2.4.1 from 2010-06-29.

Automatic conversion script
Id: cif_fix_enum 1527 2010-12-29 10:47:43Z saulius 

The following automatic conversions were performed:

'_exptl_crystal_density_meas' value 'no' was changed to '?' - the
value is perceived as not measured.

Automatic conversion script
Id: cif_fix_values 3008 2015-01-20 13:52:24Z robertas 
;
_cod_original_sg_symbol_H-M P-1
_cod_database_code 7051264

loop_
_symmetry_equiv_pos_as_xyz
'x, y, z'
'-x, -y, -z'

loop_
_atom_site_label
_atom_site_type_symbol
_atom_site_fract_x
_atom_site_fract_y
_atom_site_fract_z
_atom_site_U_iso_or_equiv
_atom_site_adp_type
_atom_site_occupancy
_atom_site_symmetry_multiplicity
_atom_site_calc_flag
_atom_site_refinement_flags
_atom_site_disorder_assembly
_atom_site_disorder_group
O1 O 0.5900(4) 0.2870(4) 0.6612(2) 0.0822(11) Uani 1 1 d . . .
O2 O 0.7325(4) 0.3785(4) 0.5735(2) 0.0716(9) Uani 1 1 d . . .
O3 O 0.3342(3) 0.1635(3) 0.26299(18) 0.0518(7) Uani 1 1 d . . .
O4 O 0.3836(3) 0.4374(3) -0.14983(17) 0.0482(7) Uani 1 1 d . . .
O5 O 0.2881(4) -0.1818(3) -0.1972(3) 0.0827(11) Uani 1 1 d . . .
O6 O 0.1089(3) -0.1372(3) -0.0966(2) 0.0563(7) Uani 1 1 d . . .
O7 O 0.3258(3) 0.8119(3) 0.06147(19) 0.0528(7) Uani 1 1 d . . .
O8 O -0.2194(5) 0.9696(4) 0.4390(3) 0.1062(15) Uani 1 1 d . . .
O9 O -0.0978(4) 1.1127(4) 0.4341(3) 0.0849(11) Uani 1 1 d . . .
N1 N 0.6375(4) 0.3252(4) 0.5844(2) 0.0554(9) Uani 1 1 d . . .
N2 N 0.2122(4) -0.1112(3) -0.1403(2) 0.0448(8) Uani 1 1 d . . .
N3 N -0.1201(5) 1.0133(4) 0.4083(3) 0.0677(11) Uani 1 1 d . . .
C1 C 0.5677(4) 0.3093(4) 0.5019(2) 0.0446(9) Uani 1 1 d . . .
C2 C 0.6031(4) 0.3735(4) 0.4171(2) 0.0408(8) Uani 1 1 d . . .
H2 H 0.6717 0.4224 0.4120 0.049 Uiso 1 1 calc R . .
C3 C 0.5349(4) 0.3635(3) 0.3400(2) 0.0375(8) Uani 1 1 d . . .
H3 H 0.5548 0.4085 0.2820 0.045 Uiso 1 1 calc R . .
C4 C 0.4371(4) 0.2876(3) 0.3475(2) 0.0357(8) Uani 1 1 d . . .
C5 C 0.4072(5) 0.2216(4) 0.4341(3) 0.0515(10) Uani 1 1 d . . .
H5 H 0.3428 0.1682 0.4394 0.062 Uiso 1 1 calc R . .
C6 C 0.4716(5) 0.2347(4) 0.5115(3) 0.0548(11) Uani 1 1 d . . .
H6 H 0.4497 0.1926 0.5702 0.066 Uiso 1 1 calc R . .
C7 C 0.3700(4) 0.2662(3) 0.2646(2) 0.0369(8) Uani 1 1 d . . .
C8 C 0.3496(4) 0.3694(3) 0.1820(2) 0.0340(7) Uani 1 1 d . . .
C9 C 0.3120(4) 0.5070(3) 0.1911(2) 0.0362(8) Uani 1 1 d . . .
H9 H 0.3006 0.5383 0.2506 0.043 Uiso 1 1 calc R . .
C10 C 0.2911(4) 0.5992(3) 0.1110(2) 0.0383(8) Uani 1 1 d . . .
C11 C 0.3072(4) 0.5520(3) 0.0236(2) 0.0395(8) Uani 1 1 d . . .
H11 H 0.2969 0.6136 -0.0301 0.047 Uiso 1 1 calc R . .
C12 C 0.3385(4) 0.4147(3) 0.0146(2) 0.0372(8) Uani 1 1 d . . .
C13 C 0.3608(4) 0.3234(3) 0.0937(2) 0.0361(8) Uani 1 1 d . . .
H13 H 0.3835 0.2304 0.0878 0.043 Uiso 1 1 calc R . .
C14 C 0.3498(4) 0.3695(4) -0.0818(2) 0.0397(8) Uani 1 1 d . . .
C15 C 0.3144(4) 0.2415(3) -0.0930(2) 0.0360(8) Uani 1 1 d . . .
C16 C 0.3858(4) 0.1679(4) -0.1665(2) 0.0423(8) Uani 1 1 d . . .
H16 H 0.4559 0.1977 -0.2059 0.051 Uiso 1 1 calc R . .
C17 C 0.3545(4) 0.0516(4) -0.1819(3) 0.0432(9) Uani 1 1 d . . .
H17 H 0.4037 0.0004 -0.2308 0.052 Uiso 1 1 calc R . .
C18 C 0.2493(4) 0.0119(3) -0.1240(2) 0.0376(8) Uani 1 1 d . . .
C19 C 0.1740(4) 0.0836(4) -0.0512(2) 0.0386(8) Uani 1 1 d . . .
H19 H 0.1019 0.0548 -0.0132 0.046 Uiso 1 1 calc R . .
C20 C 0.2081(4) 0.1986(4) -0.0365(2) 0.0394(8) Uani 1 1 d . . .
H20 H 0.1587 0.2492 0.0127 0.047 Uiso 1 1 calc R . .
C21 C 0.2649(4) 0.7478(3) 0.1178(3) 0.0400(8) Uani 1 1 d . . .
C22 C 0.1632(4) 0.8139(3) 0.1948(3) 0.0402(8) Uani 1 1 d . . .
C23 C 0.0533(4) 0.7630(4) 0.2371(3) 0.0474(9) Uani 1 1 d . . .
H23 H 0.0419 0.6836 0.2179 0.057 Uiso 1 1 calc R . .
C24 C -0.0403(4) 0.8267(4) 0.3071(3) 0.0519(10) Uani 1 1 d . . .
H24 H -0.1155 0.7923 0.3356 0.062 Uiso 1 1 calc R . .
C25 C -0.0194(4) 0.9429(4) 0.3340(3) 0.0503(10) Uani 1 1 d . . .
C26 C 0.0900(5) 0.9953(4) 0.2945(3) 0.0519(10) Uani 1 1 d . . .
H26 H 0.1030 1.0729 0.3156 0.062 Uiso 1 1 calc R . .
C27 C 0.1802(4) 0.9319(4) 0.2235(3) 0.0473(9) Uani 1 1 d . . .
H27 H 0.2536 0.9682 0.1942 0.057 Uiso 1 1 calc R . .
C1S C 0.9289(9) 0.3799(7) 0.2345(5) 0.120(3) Uani 1 1 d . . .
H1SA H 0.8235 0.4002 0.2396 0.144 Uiso 1 1 calc R . .
H1SB H 0.9683 0.2819 0.2341 0.144 Uiso 1 1 calc R . .
Cl1 Cl 0.98210(13) 0.45597(14) 0.12909(10) 0.0781(4) Uani 1 1 d . . .
Cl2 Cl 0.9811(2) 0.4280(2) 0.33180(13) 0.1213(7) Uani 1 1 d . . .

loop_
_atom_site_aniso_label
_atom_site_aniso_U_11
_atom_site_aniso_U_22
_atom_site_aniso_U_33
_atom_site_aniso_U_23
_atom_site_aniso_U_13
_atom_site_aniso_U_12
O1 0.110(3) 0.108(3) 0.0309(17) 0.0052(17) -0.0175(17) -0.033(2)
O2 0.066(2) 0.101(3) 0.0512(18) -0.0155(17) -0.0181(15) -0.0201(19)
O3 0.0746(19) 0.0412(15) 0.0492(16) -0.0001(12) -0.0083(13) -0.0314(14)
O4 0.0659(17) 0.0477(15) 0.0371(14) 0.0019(12) -0.0005(12) -0.0289(13)
O5 0.092(2) 0.063(2) 0.104(3) -0.053(2) 0.042(2) -0.0389(18)
O6 0.0568(17) 0.0557(17) 0.0673(19) -0.0215(14) 0.0060(14) -0.0300(14)
O7 0.079(2) 0.0371(14) 0.0468(15) 0.0002(12) -0.0039(14) -0.0252(14)
O8 0.100(3) 0.088(3) 0.127(4) -0.028(3) 0.054(3) -0.037(2)
O9 0.089(3) 0.067(2) 0.094(3) -0.036(2) 0.012(2) -0.0088(19)
N1 0.058(2) 0.062(2) 0.040(2) -0.0056(16) -0.0137(16) -0.0035(18)
N2 0.0535(19) 0.0374(17) 0.0484(18) -0.0129(14) -0.0021(15) -0.0173(15)
N3 0.069(3) 0.051(2) 0.074(3) -0.006(2) 0.009(2) -0.0065(19)
C1 0.052(2) 0.047(2) 0.0282(18) -0.0045(15) -0.0082(15) -0.0017(18)
C2 0.0418(19) 0.044(2) 0.0362(19) -0.0074(15) -0.0046(15) -0.0100(16)
C3 0.0440(19) 0.0387(19) 0.0290(17) -0.0013(14) 0.0004(14) -0.0122(15)
C4 0.0444(19) 0.0308(17) 0.0299(17) -0.0004(13) -0.0006(14) -0.0090(15)
C5 0.064(3) 0.056(2) 0.039(2) 0.0061(18) -0.0026(18) -0.029(2)
C6 0.071(3) 0.061(3) 0.031(2) 0.0082(18) -0.0019(18) -0.021(2)
C7 0.0425(19) 0.0357(18) 0.0351(18) -0.0019(14) -0.0022(14) -0.0157(15)
C8 0.0379(18) 0.0342(18) 0.0345(18) -0.0032(14) -0.0065(14) -0.0161(14)
C9 0.0393(18) 0.0382(19) 0.0363(18) -0.0044(14) -0.0077(14) -0.0168(15)
C10 0.0443(19) 0.0334(18) 0.042(2) -0.0014(15) -0.0105(15) -0.0172(15)
C11 0.050(2) 0.0375(19) 0.0365(19) 0.0012(15) -0.0090(15) -0.0214(16)
C12 0.0442(19) 0.0402(19) 0.0328(18) -0.0018(15) -0.0047(15) -0.0207(16)
C13 0.0389(18) 0.0340(18) 0.0388(19) -0.0036(14) -0.0038(14) -0.0151(14)
C14 0.047(2) 0.0398(19) 0.0358(19) -0.0018(16) -0.0049(15) -0.0175(16)
C15 0.0460(19) 0.0377(19) 0.0282(17) -0.0034(14) -0.0035(14) -0.0174(15)
C16 0.046(2) 0.046(2) 0.0370(19) -0.0041(16) 0.0036(16) -0.0186(17)
C17 0.050(2) 0.043(2) 0.0384(19) -0.0137(16) 0.0055(16) -0.0146(17)
C18 0.0425(19) 0.0334(18) 0.0397(19) -0.0054(15) -0.0073(15) -0.0126(15)
C19 0.046(2) 0.0399(19) 0.0345(18) -0.0077(15) 0.0011(15) -0.0192(16)
C20 0.048(2) 0.042(2) 0.0316(18) -0.0089(15) 0.0001(15) -0.0171(16)
C21 0.051(2) 0.0323(18) 0.041(2) -0.0007(15) -0.0171(16) -0.0150(16)
C22 0.045(2) 0.0302(17) 0.049(2) 0.0006(15) -0.0162(16) -0.0127(15)
C23 0.049(2) 0.0347(19) 0.063(3) -0.0017(17) -0.0176(19) -0.0153(16)
C24 0.043(2) 0.043(2) 0.070(3) -0.002(2) -0.0032(19) -0.0139(17)
C25 0.052(2) 0.042(2) 0.054(2) -0.0037(18) -0.0056(19) -0.0078(18)
C26 0.059(2) 0.036(2) 0.064(3) -0.0102(18) -0.008(2) -0.0149(18)
C27 0.054(2) 0.0338(19) 0.058(2) -0.0064(17) -0.0091(19) -0.0153(17)
C1S 0.155(7) 0.111(5) 0.125(6) 0.031(4) -0.052(5) -0.088(5)
Cl1 0.0613(7) 0.0836(9) 0.0944(10) -0.0229(7) -0.0055(6) -0.0225(6)
Cl2 0.1434(17) 0.1526(17) 0.0933(12) -0.0065(11) -0.0001(11) -0.0865(15)

loop_
_atom_type_symbol
_atom_type_description
_atom_type_scat_dispersion_real
_atom_type_scat_dispersion_imag
_atom_type_scat_source
C C 0.0033 0.0016 'International Tables Vol C Tables 4.2.6.8 and 6.1.1.4'
H H 0.0000 0.0000 'International Tables Vol C Tables 4.2.6.8 and 6.1.1.4'
N N 0.0061 0.0033 'International Tables Vol C Tables 4.2.6.8 and 6.1.1.4'
O O 0.0106 0.0060 'International Tables Vol C Tables 4.2.6.8 and 6.1.1.4'
Cl Cl 0.1484 0.1585 'International Tables Vol C Tables 4.2.6.8 and 6.1.1.4'

loop_
_geom_angle_atom_site_label_1
_geom_angle_atom_site_label_2
_geom_angle_atom_site_label_3
_geom_angle
_geom_angle_site_symmetry_1
_geom_angle_site_symmetry_3
_geom_angle_publ_flag
O2 N1 O1 123.5(4) . . ?
O2 N1 C1 119.1(4) . . ?
O1 N1 C1 117.4(4) . . ?
O6 N2 O5 123.1(3) . . ?
O6 N2 C18 119.2(3) . . ?
O5 N2 C18 117.7(3) . . ?
O8 N3 O9 124.0(4) . . ?
O8 N3 C25 118.0(4) . . ?
O9 N3 C25 118.0(4) . . ?
C6 C1 C2 122.6(3) . . ?
C6 C1 N1 119.9(3) . . ?
C2 C1 N1 117.5(4) . . ?
C3 C2 C1 118.1(4) . . ?
C2 C3 C4 120.5(3) . . ?
C3 C4 C5 119.5(3) . . ?
C3 C4 C7 121.9(3) . . ?
C5 C4 C7 118.5(3) . . ?
C6 C5 C4 120.1(4) . . ?
C1 C6 C5 119.1(4) . . ?
O3 C7 C4 120.1(3) . . ?
O3 C7 C8 119.8(3) . . ?
C4 C7 C8 120.1(3) . . ?
C9 C8 C13 119.9(3) . . ?
C9 C8 C7 122.4(3) . . ?
C13 C8 C7 117.5(3) . . ?
C8 C9 C10 119.8(3) . . ?
C11 C10 C9 119.7(3) . . ?
C11 C10 C21 119.2(3) . . ?
C9 C10 C21 120.9(3) . . ?
C10 C11 C12 120.7(3) . . ?
C13 C12 C11 119.6(3) . . ?
C13 C12 C14 121.9(3) . . ?
C11 C12 C14 118.5(3) . . ?
C12 C13 C8 120.2(3) . . ?
O4 C14 C15 120.3(3) . . ?
O4 C14 C12 120.6(3) . . ?
C15 C14 C12 119.1(3) . . ?
C16 C15 C20 119.4(3) . . ?
C16 C15 C14 117.9(3) . . ?
C20 C15 C14 122.6(3) . . ?
C17 C16 C15 120.4(3) . . ?
C16 C17 C18 118.4(3) . . ?
C17 C18 C19 122.9(3) . . ?
C17 C18 N2 119.3(3) . . ?
C19 C18 N2 117.7(3) . . ?
C20 C19 C18 117.7(3) . . ?
C19 C20 C15 121.1(3) . . ?
O7 C21 C22 121.0(3) . . ?
O7 C21 C10 119.7(3) . . ?
C22 C21 C10 119.3(3) . . ?
C23 C22 C27 119.4(4) . . ?
C23 C22 C21 122.3(3) . . ?
C27 C22 C21 118.4(3) . . ?
C22 C23 C24 121.2(4) . . ?
C23 C24 C25 117.8(4) . . ?
C26 C25 C24 122.7(4) . . ?
C26 C25 N3 118.9(4) . . ?
C24 C25 N3 118.4(4) . . ?
C25 C26 C27 118.7(4) . . ?
C26 C27 C22 120.3(4) . . ?
Cl2 C1S Cl1 115.0(3) . . ?

loop_
_geom_bond_atom_site_label_1
_geom_bond_atom_site_label_2
_geom_bond_distance
_geom_bond_site_symmetry_2
_geom_bond_publ_flag
O1 N1 1.222(5) . ?
O2 N1 1.194(5) . ?
O3 C7 1.217(4) . ?
O4 C14 1.214(4) . ?
O5 N2 1.210(4) . ?
O6 N2 1.209(4) . ?
O7 C21 1.206(4) . ?
O8 N3 1.204(5) . ?
O9 N3 1.220(5) . ?
N1 C1 1.479(5) . ?
N2 C18 1.476(5) . ?
N3 C25 1.483(6) . ?
C1 C6 1.362(6) . ?
C1 C2 1.384(5) . ?
C2 C3 1.382(5) . ?
C3 C4 1.388(5) . ?
C4 C5 1.398(5) . ?
C4 C7 1.490(5) . ?
C5 C6 1.375(6) . ?
C7 C8 1.495(5) . ?
C8 C9 1.389(5) . ?
C8 C13 1.398(5) . ?
C9 C10 1.403(5) . ?
C10 C11 1.386(5) . ?
C10 C21 1.506(5) . ?
C11 C12 1.390(5) . ?
C12 C13 1.389(5) . ?
C12 C14 1.505(5) . ?
C14 C15 1.497(5) . ?
C15 C16 1.388(5) . ?
C15 C20 1.391(5) . ?
C16 C17 1.376(5) . ?
C17 C18 1.377(5) . ?
C18 C19 1.381(5) . ?
C19 C20 1.374(5) . ?
C21 C22 1.499(5) . ?
C22 C23 1.379(5) . ?
C22 C27 1.399(5) . ?
C23 C24 1.382(6) . ?
C24 C25 1.385(6) . ?
C25 C26 1.373(6) . ?
C26 C27 1.377(6) . ?
C1S Cl2 1.716(7) . ?
C1S Cl1 1.732(7) . ?

loop_
_geom_torsion_atom_site_label_1
_geom_torsion_atom_site_label_2
_geom_torsion_atom_site_label_3
_geom_torsion_atom_site_label_4
_geom_torsion
_geom_torsion_site_symmetry_1
_geom_torsion_site_symmetry_2
_geom_torsion_site_symmetry_3
_geom_torsion_site_symmetry_4
_geom_torsion_publ_flag
O2 N1 C1 C6 172.1(4) . . . . ?
O1 N1 C1 C6 -10.7(6) . . . . ?
O2 N1 C1 C2 -8.5(5) . . . . ?
O1 N1 C1 C2 168.8(4) . . . . ?
C6 C1 C2 C3 1.7(6) . . . . ?
N1 C1 C2 C3 -177.7(3) . . . . ?
C1 C2 C3 C4 -2.0(5) . . . . ?
C2 C3 C4 C5 0.4(5) . . . . ?
C2 C3 C4 C7 -175.3(3) . . . . ?
C3 C4 C5 C6 1.6(6) . . . . ?
C7 C4 C5 C6 177.4(4) . . . . ?
C2 C1 C6 C5 0.2(6) . . . . ?
N1 C1 C6 C5 179.6(4) . . . . ?
C4 C5 C6 C1 -1.9(6) . . . . ?
C3 C4 C7 O3 150.5(3) . . . . ?
C5 C4 C7 O3 -25.3(5) . . . . ?
C3 C4 C7 C8 -28.1(5) . . . . ?
C5 C4 C7 C8 156.1(3) . . . . ?
O3 C7 C8 C9 144.4(4) . . . . ?
C4 C7 C8 C9 -37.0(5) . . . . ?
O3 C7 C8 C13 -31.6(5) . . . . ?
C4 C7 C8 C13 147.0(3) . . . . ?
C13 C8 C9 C10 -2.6(5) . . . . ?
C7 C8 C9 C10 -178.5(3) . . . . ?
C8 C9 C10 C11 0.4(5) . . . . ?
C8 C9 C10 C21 -173.8(3) . . . . ?
C9 C10 C11 C12 2.5(5) . . . . ?
C21 C10 C11 C12 176.8(3) . . . . ?
C10 C11 C12 C13 -3.2(5) . . . . ?
C10 C11 C12 C14 177.9(3) . . . . ?
C11 C12 C13 C8 1.0(5) . . . . ?
C14 C12 C13 C8 179.9(3) . . . . ?
C9 C8 C13 C12 1.8(5) . . . . ?
C7 C8 C13 C12 178.0(3) . . . . ?
C13 C12 C14 O4 -152.3(4) . . . . ?
C11 C12 C14 O4 26.6(5) . . . . ?
C13 C12 C14 C15 29.6(5) . . . . ?
C11 C12 C14 C15 -151.6(3) . . . . ?
O4 C14 C15 C16 32.1(5) . . . . ?
C12 C14 C15 C16 -149.8(3) . . . . ?
O4 C14 C15 C20 -144.2(4) . . . . ?
C12 C14 C15 C20 34.0(5) . . . . ?
C20 C15 C16 C17 -1.7(5) . . . . ?
C14 C15 C16 C17 -178.0(3) . . . . ?
C15 C16 C17 C18 1.2(6) . . . . ?
C16 C17 C18 C19 0.0(6) . . . . ?
C16 C17 C18 N2 178.9(3) . . . . ?
O6 N2 C18 C17 -171.4(3) . . . . ?
O5 N2 C18 C17 8.9(5) . . . . ?
O6 N2 C18 C19 7.5(5) . . . . ?
O5 N2 C18 C19 -172.2(4) . . . . ?
C17 C18 C19 C20 -0.7(5) . . . . ?
N2 C18 C19 C20 -179.6(3) . . . . ?
C18 C19 C20 C15 0.2(5) . . . . ?
C16 C15 C20 C19 1.0(5) . . . . ?
C14 C15 C20 C19 177.1(3) . . . . ?
C11 C10 C21 O7 -37.8(5) . . . . ?
C9 C10 C21 O7 136.5(4) . . . . ?
C11 C10 C21 C22 142.2(3) . . . . ?
C9 C10 C21 C22 -43.5(5) . . . . ?
O7 C21 C22 C23 154.7(4) . . . . ?
C10 C21 C22 C23 -25.2(5) . . . . ?
O7 C21 C22 C27 -24.6(5) . . . . ?
C10 C21 C22 C27 155.5(3) . . . . ?
C27 C22 C23 C24 0.1(6) . . . . ?
C21 C22 C23 C24 -179.2(3) . . . . ?
C22 C23 C24 C25 -0.5(6) . . . . ?
C23 C24 C25 C26 -0.5(6) . . . . ?
C23 C24 C25 N3 179.2(4) . . . . ?
O8 N3 C25 C26 176.5(4) . . . . ?
O9 N3 C25 C26 -3.0(6) . . . . ?
O8 N3 C25 C24 -3.3(7) . . . . ?
O9 N3 C25 C24 177.3(4) . . . . ?
C24 C25 C26 C27 1.9(6) . . . . ?
N3 C25 C26 C27 -177.9(4) . . . . ?
C25 C26 C27 C22 -2.2(6) . . . . ?
C23 C22 C27 C26 1.3(6) . . . . ?
C21 C22 C27 C26 -179.4(3) . . . . ?

loop_
_cod_related_entry_id
_cod_related_entry_database
_cod_related_entry_code
1 ChemSpider 21142474
